data_7109964
loop_
_publ_author_name
'Nicolas Leblanc'
'Nicolas Mercier'
'Oksana Toma'
'Abdel Hadi Kassiba'
'Leokadiya Zorina'
'Pascale Auban-Senzier'
'Claude Pasquier'

_publ_section_title
;
 Unprecedented stacking of MV^2+^ dications and MV^.+^ radical cations in
 the mixed-valence viologen salt (MV)2(BF4)3 (MV = methylviologen)
;
_journal_name_full Chem.Commun.
_journal_page_first 10272
_journal_paper_doi 10.1039/c3cc45690k
_journal_volume 49
_journal_year 2013
_chemical_formula_moiety '2(C12 H14 N2), 3(B F4)'
_chemical_formula_sum 'C24 H28 B3 F12 N4'
_chemical_formula_weight 632.93
_space_group_IT_number 15
_symmetry_cell_setting monoclinic
_symmetry_space_group_name_Hall '-C 2yc'
_symmetry_space_group_name_H-M 'C 1 2/c 1'
_atom_sites_solution_hydrogens geom
_atom_sites_solution_primary direct
_atom_sites_solution_secondary difmap
_cell_angle_alpha 90.00
_cell_angle_beta 121.425(14)
_cell_angle_gamma 90.00
_cell_formula_units_Z 4
_cell_length_a 24.767(6)
_cell_length_b 10.4678(12)
_cell_length_c 12.913(3)
_cell_measurement_temperature 200(2)
_cell_volume 2856.7(11)
_computing_cell_refinement 'Dirax/lsq (Duisenberg & Schreurs, 1989-2000)'
_computing_data_collection 'Collect (Nonius BV, 1997-2000)'
_computing_data_reduction 'EvalCCD (Duisenberg & Schreurs 1990-2000)'
_computing_molecular_graphics 'DIAMOND 3.1 (Crystal Impact GbR 2005)'
_computing_publication_material 'WinGX publication routines (Farrugia, 1999)'
_computing_structure_refinement 'SHELXL-97 (Sheldrick, 1997)'
_computing_structure_solution 'SHELXS-97 (Sheldrick, 1997)'
_diffrn_ambient_temperature 200(2)
_diffrn_detector_area_resol_mean 9
_diffrn_measured_fraction_theta_full 0.985
_diffrn_measured_fraction_theta_max 0.985
_diffrn_measurement_device '\k-geometry diffractometer'
_diffrn_measurement_device_type 'Bruker Nonius KappaCCD'
_diffrn_measurement_method 'combined \f and \w-scans'
_diffrn_radiation_monochromator 'horizontally mounted graphite crystal'
_diffrn_radiation_probe x-ray
_diffrn_radiation_source 'fine-focus sealed tube'
_diffrn_radiation_type MoK\a
_diffrn_radiation_wavelength 0.71073
_diffrn_reflns_av_R_equivalents 0.0836
_diffrn_reflns_av_sigmaI/netI 0.0819
_diffrn_reflns_limit_h_max 27
_diffrn_reflns_limit_h_min -29
_diffrn_reflns_limit_k_max 12
_diffrn_reflns_limit_k_min -12
_diffrn_reflns_limit_l_max 15
_diffrn_reflns_limit_l_min -12
_diffrn_reflns_number 11081
_diffrn_reflns_theta_full 24.98
_diffrn_reflns_theta_max 24.98
_diffrn_reflns_theta_min 3.29
_exptl_absorpt_coefficient_mu 0.141
_exptl_absorpt_correction_T_max 0.98
_exptl_absorpt_correction_T_min 0.95
_exptl_absorpt_correction_type multi-scan
_exptl_absorpt_process_details sadabs
_exptl_crystal_colour black
_exptl_crystal_density_diffrn 1.472
_exptl_crystal_density_method 'not measured'
_exptl_crystal_description needle
_exptl_crystal_F_000 1292
_exptl_crystal_size_max 0.20
_exptl_crystal_size_mid 0.06
_exptl_crystal_size_min 0.04
_refine_diff_density_max 0.379
_refine_diff_density_min -0.287
_refine_diff_density_rms 0.067
_refine_ls_extinction_method none
_refine_ls_goodness_of_fit_ref 1.012
_refine_ls_hydrogen_treatment constr
_refine_ls_matrix_type full
_refine_ls_number_parameters 220
_refine_ls_number_reflns 2471
_refine_ls_number_restraints 50
_refine_ls_restrained_S_all 1.042
_refine_ls_R_factor_all 0.1464
_refine_ls_R_factor_gt 0.0612
_refine_ls_shift/su_max 0.002
_refine_ls_shift/su_mean 0.000
_refine_ls_structure_factor_coef Fsqd
_refine_ls_weighting_details 'calc w=1/[\s^2^(Fo^2^)+(0.0924P)^2^+0.3480P] where P=(Fo^2^+2Fc^2^)/3'
_refine_ls_weighting_scheme calc
_refine_ls_wR_factor_gt 0.1435
_refine_ls_wR_factor_ref 0.1706
_reflns_number_gt 1371
_reflns_number_total 2471
_reflns_threshold_expression >2\s(I)
_cod_data_source_file c3cc45690k.txt
_cod_data_source_block (MV)2(BF4)3
_cod_original_cell_volume 2856.9(10)
_cod_original_sg_symbol_H-M 'C 2/c'
_cod_database_code 7109964

loop_
_symmetry_equiv_pos_as_xyz
'x, y, z'
'-x, y, -z+1/2'
'x+1/2, y+1/2, z'
'-x+1/2, y+1/2, -z+1/2'
'-x, -y, -z'
'x, -y, z-1/2'
'-x+1/2, -y+1/2, -z'
'x+1/2, -y+1/2, z-1/2'

loop_
_atom_site_label
_atom_site_type_symbol
_atom_site_fract_x
_atom_site_fract_y
_atom_site_fract_z
_atom_site_U_iso_or_equiv
_atom_site_adp_type
_atom_site_occupancy
_atom_site_symmetry_multiplicity
_atom_site_calc_flag
_atom_site_refinement_flags
N1 N 0.08514(18) 0.2896(3) 0.5938(4) 0.0372(10) Uani 1 1 d .
C1 C 0.1203(3) 0.4111(5) 0.6319(7) 0.0595(17) Uani 1 1 d .
H1A H 0.1199 0.4494 0.5640 0.071 Uiso 1 1 calc R
H1B H 0.1632 0.3952 0.6955 0.071 Uiso 1 1 calc R
H1C H 0.1006 0.4679 0.6609 0.071 Uiso 1 1 calc R
C2 C 0.1154(2) 0.1781(4) 0.6128(5) 0.0385(12) Uani 1 1 d .
H2 H 0.1592 0.1780 0.6498 0.046 Uiso 1 1 calc R
C3 C 0.0834(2) 0.0631(4) 0.5790(5) 0.0317(11) Uani 1 1 d .
H3 H 0.1058 -0.0129 0.5958 0.038 Uiso 1 1 calc R
C4 C 0.01769(18) 0.0602(4) 0.5198(4) 0.0246(9) Uani 1 1 d .
C5 C -0.0130(2) 0.1783(4) 0.5000(4) 0.0313(12) Uani 1 1 d .
H5 H -0.0569 0.1817 0.4602 0.038 Uiso 1 1 calc R
C6 C 0.0217(2) 0.2882(5) 0.5394(5) 0.0391(14) Uani 1 1 d .
H6 H 0.0007 0.3653 0.5281 0.047 Uiso 1 1 calc R
N2 N 0.16707(18) 0.0161(4) 0.4085(5) 0.0356(10) Uani 1 1 d .
C7 C 0.2372(2) 0.0144(6) 0.4795(7) 0.0499(14) Uani 1 1 d .
H7A H 0.2523 0.0496 0.5586 0.060 Uiso 1 1 calc PR
H7B H 0.2529 0.0645 0.4384 0.060 Uiso 1 1 calc R
H7C H 0.2519 -0.0720 0.4873 0.060 Uiso 1 1 calc R
C8 C 0.1342(3) 0.1256(5) 0.3680(6) 0.0423(16) Uani 1 1 d .
H8 H 0.1559 0.2023 0.3822 0.051 Uiso 1 1 calc R
C9 C 0.0705(3) 0.1265(5) 0.3072(5) 0.0355(14) Uani 1 1 d .
H9 H 0.0499 0.2046 0.2802 0.043 Uiso 1 1 calc R
C10 C 0.0332(2) 0.0151(4) 0.2822(6) 0.0270(9) Uani 1 1 d .
C11 C 0.0705(3) -0.1016(4) 0.3246(5) 0.0345(13) Uani 1 1 d .
H11 H 0.0500 -0.1801 0.3087 0.041 Uiso 1 1 calc R
C12 C 0.1344(3) -0.0975(4) 0.3869(5) 0.0327(13) Uani 1 1 d .
H12 H 0.1571 -0.1732 0.4160 0.039 Uiso 1 1 calc R
B1 B 0.2109(3) 0.2342(6) 0.1961(7) 0.0499(17) Uani 1 1 d D
F1 F 0.20226(17) 0.1063(3) 0.1935(4) 0.0788(11) Uani 1 1 d D
F2 F 0.2488(2) 0.2613(4) 0.1487(3) 0.0615(10) Uani 1 1 d D
F3 F 0.15275(19) 0.2919(4) 0.1258(6) 0.129(3) Uani 1 1 d D
F4 F 0.2402(2) 0.2762(4) 0.3139(4) 0.0769(15) Uani 1 1 d D
B3 B -0.0142(6) 0.5008(11) 0.2355(17) 0.052(3) Uani 0.50 1 d PDU
F9A F -0.0105(7) 0.4373(17) 0.1552(15) 0.085(4) Uani 0.50 1 d PDU
F10A F -0.0148(7) 0.4356(16) 0.3222(16) 0.079(4) Uani 0.50 1 d PDU
F11A F -0.0703(5) 0.5690(10) 0.1754(13) 0.125(4) Uani 0.50 1 d PDU
F12A F 0.0253(4) 0.6097(7) 0.2748(11) 0.094(3) Uani 0.50 1 d PDU

loop_
_atom_site_aniso_label
_atom_site_aniso_U_11
_atom_site_aniso_U_22
_atom_site_aniso_U_33
_atom_site_aniso_U_23
_atom_site_aniso_U_13
_atom_site_aniso_U_12
N1 0.042(3) 0.037(2) 0.033(3) 0.000(2) 0.020(2) -0.0050(17)
C1 0.065(4) 0.048(3) 0.076(5) -0.020(3) 0.044(4) -0.028(3)
C2 0.025(3) 0.054(3) 0.030(3) -0.005(3) 0.010(3) -0.004(2)
C3 0.033(3) 0.036(2) 0.025(3) -0.004(3) 0.014(3) 0.0019(19)
C4 0.025(3) 0.035(2) 0.013(3) -0.001(2) 0.010(3) 0.0059(15)
C5 0.032(3) 0.034(3) 0.032(3) 0.007(2) 0.019(3) 0.0014(19)
C6 0.038(3) 0.043(3) 0.038(3) 0.007(2) 0.022(3) 0.007(2)
N2 0.038(2) 0.038(2) 0.032(3) -0.010(2) 0.019(3) -0.005(2)
C7 0.038(3) 0.057(4) 0.043(4) -0.010(3) 0.013(4) -0.002(3)
C8 0.053(5) 0.035(3) 0.038(4) 0.002(3) 0.023(3) 0.004(3)
C9 0.043(4) 0.029(3) 0.041(4) 0.000(2) 0.027(3) 0.000(2)
C10 0.038(2) 0.021(2) 0.027(4) -0.003(2) 0.020(3) -0.002(2)
C11 0.051(4) 0.035(3) 0.027(4) -0.002(3) 0.027(3) -0.003(2)
C12 0.046(4) 0.027(3) 0.027(3) 0.003(2) 0.021(3) 0.012(2)
B1 0.036(4) 0.057(4) 0.055(5) -0.017(4) 0.023(4) -0.021(3)
F1 0.099(3) 0.067(2) 0.078(3) -0.017(2) 0.051(3) -0.0484(19)
F2 0.062(2) 0.079(2) 0.045(2) -0.0059(18) 0.029(2) -0.0260(19)
F3 0.036(2) 0.108(3) 0.183(6) -0.023(4) 0.016(3) 0.005(2)
F4 0.067(3) 0.104(4) 0.078(3) -0.050(2) 0.050(3) -0.042(3)
B3 0.072(8) 0.041(5) 0.044(7) -0.007(5) 0.031(7) 0.000(5)
F9A 0.121(9) 0.074(7) 0.059(6) -0.028(5) 0.046(6) -0.002(6)
F10A 0.104(8) 0.074(6) 0.086(6) 0.002(5) 0.068(7) -0.009(5)
F11A 0.095(6) 0.128(7) 0.123(7) 0.007(6) 0.035(6) 0.036(5)
F12A 0.123(8) 0.052(4) 0.098(7) -0.006(4) 0.052(7) -0.029(4)

loop_
_atom_type_symbol
_atom_type_description
_atom_type_scat_dispersion_real
_atom_type_scat_dispersion_imag
_atom_type_scat_source
C C 0.0033 0.0016 'International Tables Vol C Tables 4.2.6.8 and 6.1.1.4'
H H 0.0000 0.0000 'International Tables Vol C Tables 4.2.6.8 and 6.1.1.4'
B B 0.0013 0.0007 'International Tables Vol C Tables 4.2.6.8 and 6.1.1.4'
F F 0.0171 0.0103 'International Tables Vol C Tables 4.2.6.8 and 6.1.1.4'
N N 0.0061 0.0033 'International Tables Vol C Tables 4.2.6.8 and 6.1.1.4'

loop_
_geom_angle_atom_site_label_1
_geom_angle_atom_site_label_2
_geom_angle_atom_site_label_3
_geom_angle
_geom_angle_site_symmetry_1
_geom_angle_site_symmetry_3
C2 N1 C6 118.4(4) . .
C2 N1 C1 121.0(4) . .
C6 N1 C1 120.6(4) . .
N1 C1 H1A 109.5 . .
N1 C1 H1B 109.5 . .
H1A C1 H1B 109.5 . .
N1 C1 H1C 109.5 . .
H1A C1 H1C 109.5 . .
H1B C1 H1C 109.5 . .
N1 C2 C3 121.8(4) . .
N1 C2 H2 119.1 . .
C3 C2 H2 119.1 . .
C2 C3 C4 120.5(4) . .
C2 C3 H3 119.7 . .
C4 C3 H3 119.7 . .
C3 C4 C5 116.7(4) . .
C3 C4 C4 121.7(4) . 5_556
C5 C4 C4 121.7(4) . 5_556
C6 C5 C4 119.8(4) . .
C6 C5 H5 120.1 . .
C4 C5 H5 120.1 . .
N1 C6 C5 122.7(4) . .
N1 C6 H6 118.6 . .
C5 C6 H6 118.6 . .
C8 N2 C12 118.9(4) . .
C8 N2 C7 121.9(5) . .
C12 N2 C7 119.2(5) . .
N2 C7 H7A 109.5 . .
N2 C7 H7B 109.5 . .
H7A C7 H7B 109.5 . .
N2 C7 H7C 109.5 . .
H7A C7 H7C 109.5 . .
H7B C7 H7C 109.5 . .
N2 C8 C9 121.4(5) . .
N2 C8 H8 119.3 . .
C9 C8 H8 119.3 . .
C8 C9 C10 123.7(5) . .
C8 C9 H9 118.2 . .
C10 C9 H9 118.2 . .
C10 C10 C9 124.0(3) 2 .
C10 C10 C11 122.7(3) 2 .
C9 C10 C11 113.2(4) . .
C12 C11 C10 120.9(4) . .
C12 C11 H11 119.6 . .
C10 C11 H11 119.6 . .
C11 C12 N2 121.9(4) . .
C11 C12 H12 119.1 . .
N2 C12 H12 119.1 . .
F1 B1 F4 109.3(6) . .
F1 B1 F3 108.7(5) . .
F4 B1 F3 110.9(6) . .
F1 B1 F2 108.9(5) . .
F4 B1 F2 109.5(4) . .
F3 B1 F2 109.5(6) . .
B3 B3 F12A 101.6(7) 2 2
B3 B3 F9A 87(4) 2 .
F12A B3 F9A 122.0(19) 2 .
B3 B3 F10A 90(4) 2 .
F12A B3 F10A 119.9(18) 2 .
F9A B3 F10A 117.2(9) . .
B3 B3 F9A 67(3) 2 2
F12A B3 F9A 123(2) 2 2
F9A B3 F9A 113.5(19) . 2
B3 B3 F11A 148.9(8) 2 .
F12A B3 F11A 47.5(7) 2 .
F9A B3 F11A 106.8(15) . .
F10A B3 F11A 107.0(15) . .
F9A B3 F11A 127.0(19) 2 .
B3 B3 F12A 53.8(6) 2 .
F12A B3 F12A 47.8(9) 2 .
F9A B3 F12A 112.5(16) . .
F10A B3 F12A 115.2(15) . .
F9A B3 F12A 99.6(12) 2 .
F11A B3 F12A 95.2(10) . .
B3 B3 F10A 66(3) 2 2
F12A B3 F10A 124(2) 2 2
F10A B3 F10A 114.9(18) . 2
F9A B3 F10A 102.9(9) 2 2
F11A B3 F10A 125.2(18) . 2
F12A B3 F10A 97.4(13) . 2
F12A B3 F11A 79.8(9) 2 2
F9A B3 F11A 99.4(12) . 2
F10A B3 F11A 100.0(11) . 2
F9A B3 F11A 78.6(9) 2 2
F11A B3 F11A 127.2(11) . 2
F10A B3 F11A 78.8(9) 2 2
F10A F9A B3 98(3) 2 .
F10A F9A B3 72(3) 2 2
F9A F10A B3 85(3) 2 .
F9A F10A B3 61(2) 2 2
F12A F11A B3 55.1(8) 2 .
F12A F11A B3 45.8(7) 2 2
F11A F12A F12A 155.6(9) 2 2
F11A F12A B3 77.5(9) 2 2
F12A F12A B3 78.4(7) 2 2
F11A F12A B3 102.1(10) 2 .
F12A F12A B3 53.8(6) 2 .

loop_
_geom_bond_atom_site_label_1
_geom_bond_atom_site_label_2
_geom_bond_distance
_geom_bond_site_symmetry_2
N1 C2 1.340(6) .
N1 C6 1.346(6) .
N1 C1 1.473(6) .
C1 H1A 0.9600 .
C1 H1B 0.9600 .
C1 H1C 0.9600 .
C2 C3 1.381(6) .
C2 H2 0.9300 .
C3 C4 1.391(6) .
C3 H3 0.9300 .
C4 C5 1.403(5) .
C4 C4 1.467(8) 5_556
C5 C6 1.366(6) .
C5 H5 0.9300 .
C6 H6 0.9300 .
N2 C8 1.344(7) .
N2 C12 1.382(6) .
N2 C7 1.483(6) .
C7 H7A 0.9600 .
C7 H7B 0.9600 .
C7 H7C 0.9600 .
C8 C9 1.346(7) .
C8 H8 0.9300 .
C9 C10 1.417(7) .
C9 H9 0.9300 .
C10 C10 1.403(8) 2
C10 C11 1.455(7) .
C11 C12 1.353(7) .
C11 H11 0.9300 .
C12 H12 0.9300 .
B1 F1 1.353(7) .
B1 F4 1.372(8) .
B1 F3 1.378(7) .
B1 F2 1.392(8) .
B3 F9A 1.275(16) .
B3 F10A 1.318(16) .
B3 F11A 1.384(13) .
B3 F12A 1.412(12) .

loop_
_geom_torsion_atom_site_label_1
_geom_torsion_atom_site_label_2
_geom_torsion_atom_site_label_3
_geom_torsion_atom_site_label_4
_geom_torsion
_geom_torsion_site_symmetry_1
_geom_torsion_site_symmetry_4
C6 N1 C2 C3 -0.5(9) . .
C1 N1 C2 C3 179.2(6) . .
N1 C2 C3 C4 2.2(10) . .
C2 C3 C4 C5 -1.6(9) . .
C2 C3 C4 C4 178.5(6) . 5_556
C3 C4 C5 C6 -0.6(8) . .
C4 C4 C5 C6 179.4(6) 5_556 .
C2 N1 C6 C5 -1.8(9) . .
C1 N1 C6 C5 178.5(5) . .
C4 C5 C6 N1 2.4(9) . .
C12 N2 C8 C9 0.1(10) . .
C7 N2 C8 C9 -177.7(7) . .
N2 C8 C9 C10 0.7(10) . .
C8 C9 C10 C10 -179.3(8) . 2
C8 C9 C10 C11 -2.3(10) . .
C10 C10 C11 C12 -179.7(7) 2 .
C9 C10 C11 C12 3.2(10) . .
C10 C11 C12 N2 -2.7(10) . .
C8 N2 C12 C11 1.0(10) . .
C7 N2 C12 C11 178.8(7) . .
B3 B3 F9A F10A -1(5) 2 2
F12A B3 F9A F10A 101(4) 2 2
F10A B3 F9A F10A -89(5) . 2
F9A B3 F9A F10A -64(5) 2 2
F11A B3 F9A F10A 151(4) . 2
F12A B3 F9A F10A 48(5) . 2
F11A B3 F9A F10A 17(5) 2 2
F12A B3 F9A B3 102(3) 2 2
F10A B3 F9A B3 -88(2) . 2
F9A B3 F9A B3 -63.5(19) 2 2
F11A B3 F9A B3 152(3) . 2
F12A B3 F9A B3 48.6(19) . 2
F10A B3 F9A B3 1(5) 2 2
F11A B3 F9A B3 18.0(18) 2 2
B3 B3 F10A F9A -1(4) 2 2
F12A B3 F10A F9A -104(4) 2 2
F9A B3 F10A F9A 86(4) . 2
F11A B3 F10A F9A -154(4) . 2
F12A B3 F10A F9A -50(5) . 2
F10A B3 F10A F9A 62(5) 2 2
F11A B3 F10A F9A -20(4) 2 2
F12A B3 F10A B3 -103(2) 2 2
F9A B3 F10A B3 87(2) . 2
F9A B3 F10A B3 1(4) 2 2
F11A B3 F10A B3 -154(3) . 2
F12A B3 F10A B3 -49(2) . 2
F10A B3 F10A B3 63(2) 2 2
F11A B3 F10A B3 -19.4(19) 2 2
B3 B3 F11A F12A -5(9) 2 2
F9A B3 F11A F12A -118.4(19) . 2
F10A B3 F11A F12A 115.3(18) . 2
F9A B3 F11A F12A 103(2) 2 2
F12A B3 F11A F12A -3.0(18) . 2
F10A B3 F11A F12A -106(2) 2 2
F11A B3 F11A F12A -2.1(14) 2 2
F12A B3 F11A B3 5(9) 2 2
F9A B3 F11A B3 -113(10) . 2
F10A B3 F11A B3 120(10) . 2
F9A B3 F11A B3 108(10) 2 2
F12A B3 F11A B3 2(9) . 2
F10A B3 F11A B3 -101(10) 2 2
F11A B3 F11A B3 3(8) 2 2
B3 B3 F12A F11A -3(5) 2 2
F12A B3 F12A F11A 176(3) 2 2
F9A B3 F12A F11A -71(2) . 2
F10A B3 F12A F11A 67(2) . 2
F9A B3 F12A F11A 49.7(19) 2 2
F11A B3 F12A F11A 178.7(13) . 2
F10A B3 F12A F11A -54.8(19) 2 2
B3 B3 F12A F12A -178(6) 2 2
F9A B3 F12A F12A 114(2) . 2
F10A B3 F12A F12A -109(2) . 2
F9A B3 F12A F12A -126(2) 2 2
F11A B3 F12A F12A 3.0(18) . 2
F10A B3 F12A F12A 129(2) 2 2
F11A B3 F12A F12A -176(3) 2 2
F12A B3 F12A B3 178(6) 2 2
F9A B3 F12A B3 -68(4) . 2
F10A B3 F12A B3 70(4) . 2
F9A B3 F12A B3 52(4) 2 2
F11A B3 F12A B3 -179(5) . 2
F10A B3 F12A B3 -52(4) 2 2
F11A B3 F12A B3 3(5) 2 2
